data_7243636
loop_
_publ_author_name
'Hu, Chu-Xing'
'Xuan, Ya-Hui'
'Jiang, Zi-Hao'
'Lu, Tao'
'Yang, Jie'
'Yuan, Hui'
'Tian, You-Ping'
'Sun, Zheng-Guang'
'Jiang, Xuan-Feng'

_publ_section_title
;
 Self-assembly of cuprous iodide cluster-based calix[4]resorcinarenes and
 photocatalytic properties
;
_journal_issue 40
_journal_name_full CrystEngComm
_journal_page_first 7179
_journal_page_last 7185
_journal_paper_doi 10.1039/D1CE01069G
_journal_volume 23
_journal_year 2021
_chemical_formula_sum 'C360 H312 Cu15 I19 N24 O48 S24'
_chemical_formula_weight 9875.96
_space_group_crystal_system hexagonal
_space_group_IT_number 176
_space_group_name_Hall '-P 6c'
_space_group_name_H-M_alt 'P 63/m'
_atom_sites_solution_hydrogens mixed
_audit_creation_method SHELXL-2014/7
_audit_update_record
;
2021-06-01 deposited with the CCDC.	2021-09-07 downloaded from the CCDC.
;
_cell_angle_alpha 90
_cell_angle_beta 90
_cell_angle_gamma 120
_cell_formula_units_Z 1
_cell_length_a 32.1757(18)
_cell_length_b 32.1757(18)
_cell_length_c 13.5257(11)
_cell_measurement_reflns_used 6002
_cell_measurement_temperature 293(2)
_cell_measurement_theta_max 58.111
_cell_measurement_theta_min 3.432
_cell_volume 12126.8(14)
_computing_structure_refinement 'SHELXL-2014/7 (Sheldrick, 2014)'
_diffrn_ambient_temperature 293(2)
_diffrn_measured_fraction_theta_full 0.987
_diffrn_measured_fraction_theta_max 0.987
_diffrn_measurement_device_type bruker
_diffrn_radiation_type CuK\a
_diffrn_radiation_wavelength 1.54184
_diffrn_reflns_av_R_equivalents 0.092
_diffrn_reflns_av_unetI/netI 0.0869
_diffrn_reflns_Laue_measured_fraction_full 0.987
_diffrn_reflns_Laue_measured_fraction_max 0.987
_diffrn_reflns_number 6014
_diffrn_reflns_point_group_measured_fraction_full 0.987
_diffrn_reflns_point_group_measured_fraction_max 0.987
_diffrn_reflns_theta_full 58.919
_diffrn_reflns_theta_max 58.919
_diffrn_reflns_theta_min 2.747
_exptl_absorpt_coefficient_mu 11.594
_exptl_crystal_density_diffrn 1.352
_exptl_crystal_description block
_exptl_crystal_F_000 4850
_platon_squeeze_details
;
;
_refine_diff_density_max 1.999
_refine_diff_density_min -1.034
_refine_diff_density_rms 0.199
_refine_ls_extinction_method none
_refine_ls_goodness_of_fit_ref 1.032
_refine_ls_hydrogen_treatment constr
_refine_ls_matrix_type full
_refine_ls_number_parameters 515
_refine_ls_number_reflns 6014
_refine_ls_number_restraints 1008
_refine_ls_restrained_S_all 0.961
_refine_ls_R_factor_all 0.2253
_refine_ls_R_factor_gt 0.1534
_refine_ls_shift/su_max 0.000
_refine_ls_shift/su_mean 0.000
_refine_ls_structure_factor_coef Fsqd
_refine_ls_weighting_details 'w=1/[\s^2^(Fo^2^)+(0.0020P)^2^+402.0000P] where P=(Fo^2^+2Fc^2^)/3'
_refine_ls_weighting_scheme calc
_refine_ls_wR_factor_gt 0.3230
_refine_ls_wR_factor_ref 0.3443
_reflns_Friedel_coverage 0.000
_reflns_number_gt 2529
_reflns_number_total 6014
_reflns_threshold_expression 'I > 2\s(I)'
_cod_data_source_file d1ce01069g2.cif
_cod_data_source_block hcx-6
_cod_depositor_comments 'Adding full bibliography for 7243636--7243637.cif.'
_cod_original_cell_volume 12126.8(17)
_cod_database_code 7243636
_shelx_shelxl_version_number 2014/7
_shelx_space_group_comment
;
The symmetry employed for this shelxl refinement is uniquely defined
by the following loop, which should always be used as a source of
symmetry information in preference to the above space-group names.
They are only intended as comments.
;

loop_
_space_group_symop_operation_xyz
'x, y, z'
'-y, x-y, z'
'-x+y, -x, z'
'-x, -y, z+1/2'
'y, -x+y, z+1/2'
'x-y, x, z+1/2'
'-x, -y, -z'
'y, -x+y, -z'
'x-y, x, -z'
'x, y, -z-1/2'
'-y, x-y, -z-1/2'
'-x+y, -x, -z-1/2'

loop_
_atom_site_label
_atom_site_type_symbol
_atom_site_fract_x
_atom_site_fract_y
_atom_site_fract_z
_atom_site_U_iso_or_equiv
_atom_site_adp_type
_atom_site_occupancy
_atom_site_site_symmetry_order
_atom_site_calc_flag
_atom_site_refinement_flags_posn
_atom_site_refinement_flags_adp
_atom_site_refinement_flags_occupancy
_atom_site_disorder_assembly
_atom_site_disorder_group
I3 I 0.46015(18) 0.42095(18) 0.7500 0.1172(17) Uani 0.5 2 d S T P A 1
Cu1 Cu 0.69046(18) 0.39007(19) 0.6457(4) 0.0725(15) Uani 0.5 1 d . . P B 1
S1 S 0.7531(3) 0.6014(3) 0.4443(7) 0.131(3) Uani 1 1 d D U . . .
S2 S 0.6408(5) 0.6549(5) 0.4564(11) 0.118(4) Uani 0.5 1 d D U P A 1
O2 O 0.7905(8) 0.7086(7) 0.5915(16) 0.148(7) Uani 1 1 d . U . . .
O1 O 0.8705(7) 0.6706(7) 0.3376(16) 0.142(6) Uani 1 1 d . U . . .
S2A S 0.6039(7) 0.7069(7) 0.5845(16) 0.172(7) Uani 0.5 1 d . U P A 2
O3 O 0.7347(8) 0.7329(8) 0.5908(17) 0.165(7) Uani 1 1 d . U . . .
O4 O 0.6511(8) 0.7615(7) 0.3375(18) 0.164(7) Uani 1 1 d . U . . .
C3 C 0.8315(10) 0.6905(10) 0.461(2) 0.119(8) Uani 1 1 d . U . . .
C10 C 0.8188(11) 0.7217(12) 0.502(3) 0.141(9) Uani 1 1 d . U . . .
C11 C 0.7388(12) 0.6923(12) 0.580(3) 0.162(10) Uani 1 1 d . U . . .
H11A H 0.7273 0.6779 0.5158 0.195 Uiso 1 1 calc R U . . .
H11B H 0.7202 0.6689 0.6307 0.195 Uiso 1 1 calc R U . . .
C4 C 0.8617(11) 0.7031(12) 0.370(3) 0.135(8) Uani 1 1 d . U . . .
C9 C 0.8393(11) 0.7698(12) 0.467(3) 0.140(9) Uani 1 1 d . U . . .
C2 C 0.8110(9) 0.6416(9) 0.499(2) 0.121(8) Uani 1 1 d . U . . .
H2A H 0.8076 0.6418 0.5698 0.145 Uiso 1 1 calc R U . . .
H2B H 0.8329 0.6298 0.4844 0.145 Uiso 1 1 calc R U . . .
C23 C 0.6299(19) 0.7330(18) 0.2500 0.172(16) Uani 1 2 d S TU P . .
H23A H 0.5956 0.7208 0.2500 0.206 Uiso 1 2 calc R U P . .
H23B H 0.6351 0.7057 0.2500 0.206 Uiso 1 2 calc R U P . .
C1 C 0.8489(16) 0.6453(16) 0.2500 0.144(13) Uani 1 2 d S TU P . .
H1A H 0.8497 0.6156 0.2500 0.172 Uiso 1 2 calc R U P . .
H1B H 0.8155 0.6370 0.2500 0.172 Uiso 1 2 calc R U P . .
C22 C 0.6472(11) 0.7085(11) 0.496(3) 0.166(9) Uani 1 1 d . U . . .
H22A H 0.6204 0.7118 0.4729 0.200 Uiso 0.5 1 calc R U P A 1
H22B H 0.6480 0.7099 0.5674 0.200 Uiso 0.5 1 calc R U P A 1
H22C H 0.6560 0.6860 0.5225 0.200 Uiso 0.5 1 calc R U P A 2
H22D H 0.6279 0.6929 0.4377 0.200 Uiso 0.5 1 calc R U P A 2
C15 C 0.7821(7) 0.8188(6) 0.3855(18) 0.156(10) Uani 1 1 d G U . . .
H15 H 0.8119 0.8425 0.3625 0.187 Uiso 1 1 calc R U . . .
C16 C 0.7405(10) 0.8097(8) 0.3360(13) 0.145(9) Uani 1 1 d DG U . . .
C17 C 0.6961(7) 0.7742(9) 0.3703(18) 0.156(9) Uani 1 1 d G U . . .
C18 C 0.6932(7) 0.7478(7) 0.4540(19) 0.146(9) Uani 1 1 d G U . . .
C19 C 0.7348(10) 0.7569(8) 0.5034(13) 0.153(9) Uani 1 1 d G U . . .
C14 C 0.7793(8) 0.7924(9) 0.4691(17) 0.156(10) Uani 1 1 d G U . . .
C8 C 0.8679(11) 0.7812(11) 0.380(2) 0.146(9) Uani 1 1 d . U . . .
H8 H 0.8778 0.8105 0.3492 0.175 Uiso 1 1 calc R U . . .
C5 C 0.8821(10) 0.7495(13) 0.340(2) 0.149(9) Uani 1 1 d D U . . .
N1 N 0.7119(8) 0.4570(6) 0.5886(16) 0.110(8) Uani 0.712(16) 1 d G U P B 1
C26 C 0.7546(8) 0.4963(9) 0.6201(15) 0.125(10) Uani 0.712(16) 1 d G U P B 1
H26 H 0.7740 0.4921 0.6654 0.151 Uiso 0.712(16) 1 calc R U P B 1
C25 C 0.7684(7) 0.5418(7) 0.584(2) 0.122(10) Uani 0.712(16) 1 d G U P B 1
H25 H 0.7970 0.5681 0.6049 0.147 Uiso 0.712(16) 1 calc R U P B 1
C24 C 0.7395(10) 0.5480(6) 0.516(2) 0.120(9) Uani 0.712(16) 1 d G U P B 1
C28 C 0.6968(9) 0.5087(9) 0.4847(17) 0.125(9) Uani 0.712(16) 1 d G U P B 1
H28 H 0.6774 0.5129 0.4394 0.150 Uiso 0.712(16) 1 calc R U P B 1
C27 C 0.6830(7) 0.4632(7) 0.5209(17) 0.105(8) Uani 0.712(16) 1 d G U P B 1
H27 H 0.6544 0.4369 0.4999 0.125 Uiso 0.712(16) 1 calc R U P B 1
C13 C 0.8230(12) 0.8045(12) 0.513(3) 0.163(10) Uani 1 1 d . U . . .
H13 H 0.8156 0.7949 0.5821 0.196 Uiso 1 1 calc R U . . .
C30 C 0.5611(17) 0.6282(16) 0.603(4) 0.103(13) Uani 0.25 1 d G U P A 1
H30 H 0.5646 0.6586 0.6074 0.123 Uiso 0.25 1 calc R U P A 1
C29 C 0.5910(8) 0.6203(10) 0.5412(19) 0.104(12) Uani 0.25 1 d DG U P A 1
C33 C 0.5857(13) 0.5748(10) 0.535(3) 0.106(13) Uani 0.25 1 d DG U P A 1
H33 H 0.6057 0.5695 0.4932 0.127 Uiso 0.25 1 calc R U P A 1
C32 C 0.5505(17) 0.5372(12) 0.590(4) 0.110(13) Uani 0.25 1 d G U P A 1
H32 H 0.5470 0.5067 0.5852 0.132 Uiso 0.25 1 calc R U P A 1
N2 N 0.5206(13) 0.5450(18) 0.651(3) 0.112(13) Uani 0.25 1 d DG U P A 1
C31 C 0.5259(16) 0.591(2) 0.658(4) 0.112(13) Uani 0.25 1 d G U P A 1
H31 H 0.5059 0.5958 0.6993 0.134 Uiso 0.25 1 calc R U P A 1
C21 C 0.7764(16) 0.8893(13) 0.2500 0.178(18) Uani 1 2 d DS TU P . .
H21A H 0.7746 0.9048 0.1909 0.266 Uiso 0.5 1 d R U P C -1
H21B H 0.8069 0.8905 0.2524 0.266 Uiso 0.5 1 d R U P C -1
H21C H 0.7733 0.9054 0.3067 0.266 Uiso 0.5 1 d R U P C -1
C7 C 0.9552(16) 0.8178(15) 0.2500 0.164(17) Uani 1 2 d S TU P . .
H7A H 0.9410 0.8373 0.2374 0.246 Uiso 0.5 1 d R U P D -1
H7B H 0.9783 0.8232 0.1994 0.246 Uiso 0.5 1 d R U P D -1
H7C H 0.9709 0.8260 0.3132 0.246 Uiso 0.5 1 d R U P D -1
C6 C 0.9134(16) 0.7613(17) 0.2500 0.156(14) Uani 1 2 d DS TU P . .
H6 H 0.9285 0.7414 0.2500 0.187 Uiso 1 2 calc R U P . .
C20 C 0.7355(15) 0.8359(12) 0.2500 0.140(13) Uani 1 2 d DS TU P . .
H20 H 0.7040 0.8336 0.2500 0.168 Uiso 1 2 calc R U P . .
C12 C 0.8712(13) 0.8583(13) 0.515(3) 0.217(16) Uani 1 1 d . U . . .
H12A H 0.8930 0.8590 0.5645 0.326 Uiso 1 1 d R U . . .
H12B H 0.8623 0.8819 0.5305 0.326 Uiso 1 1 d R U . . .
H12C H 0.8866 0.8653 0.4516 0.326 Uiso 1 1 d R U . . .
Cu2A Cu 0.4615(6) 0.4996(7) 0.7500 0.119(7) Uani 0.25 2 d DS TU P A 1
Cu2 Cu 0.4471(8) 0.4891(8) 0.648(2) 0.081(6) Uani 0.125 1 d . U P A 3
C6A C 0.5463(11) 0.6772(15) 0.542(4) 0.178(15) Uani 0.5 1 d G U P A 2
C7A C 0.5188(18) 0.6911(12) 0.597(3) 0.178(17) Uani 0.5 1 d G U P A 2
H7AA H 0.5330 0.7137 0.6469 0.214 Uiso 0.5 1 calc R U P A 2
C8A C 0.4701(17) 0.6711(16) 0.577(3) 0.169(17) Uani 0.5 1 d G U P A 2
H8A H 0.4517 0.6804 0.6140 0.203 Uiso 0.5 1 calc R U P A 2
N2A N 0.4489(11) 0.6373(14) 0.502(3) 0.170(15) Uani 0.5 1 d G U P A 2
C9A C 0.4764(18) 0.6234(13) 0.447(3) 0.165(17) Uani 0.5 1 d G U P A 2
H9A H 0.4622 0.6008 0.3971 0.198 Uiso 0.5 1 calc R U P A 2
C10A C 0.5250(17) 0.6433(17) 0.467(3) 0.182(17) Uani 0.5 1 d G U P A 2
H10A H 0.5434 0.6340 0.4300 0.219 Uiso 0.5 1 calc R U P A 2
Cu1A Cu 0.6190(4) 0.3770(4) 0.5580(12) 0.219(6) Uani 0.5 1 d . . P B 2
C1AA C 0.5867(14) 0.6097(18) 0.509(5) 0.098(12) Uani 0.25 1 d DG U P A 3
C5AA C 0.559(2) 0.6194(14) 0.573(5) 0.099(13) Uani 0.25 1 d G U P A 3
H5AA H 0.5667 0.6510 0.5849 0.119 Uiso 0.25 1 calc R U P A 3
C4AA C 0.5189(18) 0.582(2) 0.618(4) 0.107(13) Uani 0.25 1 d G U P A 3
H4AA H 0.5002 0.5885 0.6610 0.129 Uiso 0.25 1 calc R U P A 3
N1AA N 0.5071(14) 0.5348(17) 0.600(4) 0.108(12) Uani 0.25 1 d G U P A 3
C3AA C 0.535(2) 0.5250(14) 0.537(5) 0.108(13) Uani 0.25 1 d G U P A 3
H3AA H 0.5270 0.4934 0.5244 0.129 Uiso 0.25 1 d R U P A 3
C2AA C 0.5748(18) 0.562(2) 0.491(4) 0.106(13) Uani 0.25 1 d G U P A 3
H2AA H 0.5935 0.5560 0.4482 0.127 Uiso 0.25 1 d R U P A 3
I4 I 0.3932(2) 0.43911(19) 0.4860(5) 0.0846(16) Uani 0.25 1 d . . P A 3
N1A N 0.6558(17) 0.4536(13) 0.543(4) 0.120(11) Uani 0.288(16) 1 d G U P B 2
C4A C 0.7028(19) 0.4813(12) 0.576(4) 0.117(11) Uani 0.288(16) 1 d G U P B 2
H4A H 0.7138 0.4706 0.6283 0.140 Uiso 0.288(16) 1 calc R U P B 2
C5A C 0.7333(16) 0.5250(10) 0.531(4) 0.124(10) Uani 0.288(16) 1 d DG U P B 2
H5A H 0.7648 0.5435 0.5530 0.148 Uiso 0.288(16) 1 calc R U P B 2
C1A C 0.7169(16) 0.5410(8) 0.453(4) 0.129(12) Uani 0.288(16) 1 d DG U P B 2
C2A C 0.6698(16) 0.5133(13) 0.420(4) 0.131(15) Uani 0.288(16) 1 d G U P B 2
H2AB H 0.6588 0.5241 0.3681 0.157 Uiso 0.288(16) 1 calc R U P B 2
C3A C 0.6393(14) 0.4697(15) 0.465(4) 0.121(13) Uani 0.288(16) 1 d G U P B 2
H3A H 0.6078 0.4512 0.4433 0.145 Uiso 0.288(16) 1 calc R U P B 2
I2 I 0.60885(9) 0.36634(9) 0.7500 0.1158(9) Uani 1 2 d S T P . .
I1 I 0.6667 0.3333 0.4860(3) 0.1269(12) Uani 1 3 d S T P . .
I5 I 0.39247(16) 0.51441(18) 0.7500 0.1074(15) Uani 0.5 2 d S T P . .

loop_
_atom_site_aniso_label
_atom_site_aniso_U_11
_atom_site_aniso_U_22
_atom_site_aniso_U_33
_atom_site_aniso_U_23
_atom_site_aniso_U_13
_atom_site_aniso_U_12
I3 0.107(3) 0.096(3) 0.126(4) 0.000 0.000 0.034(3)
Cu1 0.067(3) 0.079(4) 0.073(4) 0.018(3) 0.002(3) 0.038(3)
S1 0.111(4) 0.121(5) 0.155(6) 0.017(4) -0.014(4) 0.054(4)
S2 0.115(7) 0.107(7) 0.129(8) -0.015(6) 0.009(6) 0.054(6)
O2 0.155(10) 0.147(10) 0.136(10) 0.011(8) 0.006(8) 0.069(8)
O1 0.134(9) 0.150(10) 0.135(10) -0.004(8) 0.002(8) 0.065(7)
S2A 0.164(10) 0.178(10) 0.177(10) -0.003(8) -0.008(8) 0.088(8)
O3 0.180(10) 0.158(10) 0.159(11) 0.006(8) 0.014(8) 0.085(8)
O4 0.185(11) 0.152(10) 0.170(11) -0.005(8) 0.003(8) 0.096(8)
C3 0.118(10) 0.117(10) 0.119(11) 0.006(8) -0.006(8) 0.056(8)
C10 0.137(11) 0.142(11) 0.135(12) 0.001(9) 0.002(9) 0.064(8)
C11 0.170(13) 0.158(13) 0.158(13) 0.005(9) 0.005(9) 0.081(9)
C4 0.132(11) 0.137(11) 0.135(12) 0.000(9) -0.007(9) 0.066(8)
C9 0.141(11) 0.136(11) 0.137(12) 0.010(9) 0.000(9) 0.065(8)
C2 0.114(10) 0.128(11) 0.124(11) 0.005(8) -0.012(8) 0.062(8)
C23 0.176(17) 0.167(17) 0.173(18) 0.000 0.000 0.087(11)
C1 0.140(15) 0.145(16) 0.140(16) 0.000 0.000 0.066(10)
C22 0.170(12) 0.166(12) 0.170(12) 0.004(9) 0.002(9) 0.089(8)
C15 0.166(13) 0.144(12) 0.151(13) -0.002(9) 0.002(9) 0.074(9)
C16 0.155(12) 0.133(11) 0.150(12) 0.000(9) 0.002(9) 0.074(8)
C17 0.161(12) 0.154(12) 0.154(12) -0.006(9) 0.002(9) 0.080(9)
C18 0.153(12) 0.139(11) 0.152(12) -0.006(9) 0.008(9) 0.079(8)
C19 0.166(12) 0.148(12) 0.150(12) 0.000(9) 0.000(9) 0.082(8)
C14 0.162(12) 0.151(12) 0.154(12) 0.002(9) 0.000(9) 0.077(9)
C8 0.144(12) 0.144(12) 0.138(12) -0.003(9) 0.002(9) 0.063(9)
C5 0.143(12) 0.148(12) 0.143(12) 0.007(9) -0.006(9) 0.064(8)
N1 0.106(10) 0.111(11) 0.109(11) 0.000(8) -0.004(8) 0.052(8)
C26 0.126(12) 0.124(12) 0.126(12) 0.006(9) 0.000(9) 0.062(8)
C25 0.120(12) 0.121(12) 0.122(13) 0.007(9) 0.000(9) 0.058(9)
C24 0.118(11) 0.119(11) 0.122(12) 0.007(9) -0.001(8) 0.058(8)
C28 0.121(11) 0.125(11) 0.125(11) 0.003(8) -0.004(8) 0.059(8)
C27 0.105(11) 0.107(10) 0.107(11) 0.005(8) -0.006(8) 0.057(8)
C13 0.165(13) 0.161(12) 0.156(13) 0.002(9) 0.005(9) 0.075(9)
C30 0.104(14) 0.103(14) 0.105(15) 0.001(9) -0.001(9) 0.054(9)
C29 0.104(13) 0.102(13) 0.106(14) 0.002(9) -0.002(9) 0.051(9)
C33 0.106(15) 0.102(15) 0.103(15) -0.001(9) 0.001(9) 0.047(9)
C32 0.111(15) 0.109(15) 0.109(15) -0.003(9) 0.001(9) 0.053(9)
N2 0.111(14) 0.110(14) 0.112(15) 0.000(9) -0.002(9) 0.053(9)
C31 0.112(15) 0.109(15) 0.113(15) 0.000(9) -0.001(9) 0.055(9)
C21 0.19(2) 0.17(2) 0.16(2) 0.000 0.000 0.077(17)
C7 0.16(2) 0.16(2) 0.15(2) 0.000 0.000 0.060(17)
C6 0.154(16) 0.158(16) 0.147(16) 0.000 0.000 0.071(10)
C20 0.147(15) 0.134(15) 0.135(15) 0.000 0.000 0.068(10)
C12 0.23(2) 0.20(2) 0.19(2) -0.006(17) 0.008(17) 0.085(16)
Cu2A 0.072(11) 0.101(14) 0.16(2) 0.000 0.000 0.028(10)
Cu2 0.080(6) 0.081(6) 0.081(6) -0.0003(10) 0.0002(10) 0.040(3)
C6A 0.176(16) 0.178(16) 0.181(17) -0.002(9) -0.001(9) 0.088(10)
C7A 0.177(19) 0.175(19) 0.182(19) 0.003(10) 0.000(10) 0.088(11)
C8A 0.169(19) 0.170(18) 0.174(19) 0.000(10) -0.003(10) 0.087(11)
N2A 0.163(17) 0.175(17) 0.168(18) 0.002(10) -0.006(10) 0.083(11)
C9A 0.162(18) 0.171(18) 0.167(19) 0.001(10) -0.006(10) 0.088(11)
C10A 0.179(19) 0.184(19) 0.181(19) -0.005(10) 0.003(10) 0.089(11)
Cu1A 0.180(10) 0.172(10) 0.318(18) 0.019(11) 0.000(12) 0.096(9)
C1AA 0.098(13) 0.098(13) 0.100(13) 0.001(9) 0.000(9) 0.050(8)
C5AA 0.101(14) 0.099(14) 0.102(15) -0.001(9) -0.001(9) 0.053(9)
C4AA 0.108(15) 0.107(15) 0.106(15) 0.001(9) -0.001(9) 0.054(9)
N1AA 0.108(13) 0.107(13) 0.104(14) 0.000(9) -0.003(9) 0.051(9)
C3AA 0.105(15) 0.107(15) 0.108(15) -0.001(9) -0.002(9) 0.051(9)
C2AA 0.108(15) 0.102(15) 0.103(15) -0.002(9) 0.003(9) 0.048(9)
I4 0.078(3) 0.074(3) 0.092(4) 0.001(3) 0.000(3) 0.031(3)
N1A 0.120(13) 0.117(13) 0.117(13) 0.004(9) -0.002(9) 0.055(9)
C4A 0.115(13) 0.117(13) 0.117(13) 0.002(9) -0.002(9) 0.057(8)
C5A 0.123(12) 0.123(12) 0.123(12) 0.001(9) 0.000(9) 0.060(8)
C1A 0.128(13) 0.128(13) 0.130(14) 0.001(9) -0.001(9) 0.062(9)
C2A 0.129(16) 0.131(16) 0.132(16) 0.001(10) 0.000(10) 0.064(10)
C3A 0.120(15) 0.120(15) 0.122(15) 0.002(9) -0.003(9) 0.059(9)
I2 0.0997(17) 0.1104(18) 0.132(2) 0.000 0.000 0.0485(15)
I1 0.1313(16) 0.1313(16) 0.118(3) 0.000 0.000 0.0657(8)
I5 0.084(3) 0.122(4) 0.107(4) 0.000 0.000 0.044(3)

loop_
_atom_type_symbol
_atom_type_description
_atom_type_scat_dispersion_real
_atom_type_scat_dispersion_imag
_atom_type_scat_source
C C 0.0181 0.0091 'International Tables Vol C Tables 4.2.6.8 and 6.1.1.4'
H H 0.0000 0.0000 'International Tables Vol C Tables 4.2.6.8 and 6.1.1.4'
N N 0.0311 0.0180 'International Tables Vol C Tables 4.2.6.8 and 6.1.1.4'
O O 0.0492 0.0322 'International Tables Vol C Tables 4.2.6.8 and 6.1.1.4'
Cu Cu -1.9646 0.5888 'International Tables Vol C Tables 4.2.6.8 and 6.1.1.4'
I I -0.3257 6.8362 'International Tables Vol C Tables 4.2.6.8 and 6.1.1.4'
S S 0.3331 0.5567 'International Tables Vol C Tables 4.2.6.8 and 6.1.1.4'

loop_
_geom_angle_atom_site_label_1
_geom_angle_atom_site_label_2
_geom_angle_atom_site_label_3
_geom_angle
_geom_angle_site_symmetry_1
_geom_angle_site_symmetry_3
_geom_angle_publ_flag
N1 Cu1 I2 110.7(7) . 3_665 ?
N1 Cu1 I1 104.1(7) . . ?
I2 Cu1 I1 113.9(2) 3_665 . ?
N1 Cu1 I2 105.0(7) . . ?
I2 Cu1 I2 113.8(2) 3_665 . ?
I1 Cu1 I2 108.57(19) . . ?
N1 Cu1 Cu1 138.3(7) . 2_655 ?
I2 Cu1 Cu1 111.06(18) 3_665 2_655 ?
I1 Cu1 Cu1 59.14(10) . 2_655 ?
I2 Cu1 Cu1 55.74(19) . 2_655 ?
N1 Cu1 Cu1 148.1(7) . 3_665 ?
I2 Cu1 Cu1 61.8(2) 3_665 3_665 ?
I1 Cu1 Cu1 59.14(10) . 3_665 ?
I2 Cu1 Cu1 106.10(17) . 3_665 ?
Cu1 Cu1 Cu1 59.999(1) 2_655 3_665 ?
N1 Cu1 Cu1 112.1(6) . 10_557 ?
I2 Cu1 Cu1 56.59(13) 3_665 10_557 ?
I1 Cu1 Cu1 143.68(12) . 10_557 ?
I2 Cu1 Cu1 58.90(12) . 10_557 ?
Cu1 Cu1 Cu1 90.000(1) 2_655 10_557 ?
Cu1 Cu1 Cu1 89.999(1) 3_665 10_557 ?
C1A S1 C2 131.5(15) . . ?
C2 S1 C24 97.7(13) . . ?
C22 S2 C29 92.6(17) . . ?
C10 O2 C11 117(2) . . ?
C4 O1 C1 120(3) . . ?
C6A S2A C22 113(2) . . ?
C11 O3 C19 117(2) . . ?
C17 O4 C23 123(3) . . ?
C10 C3 C2 121(3) . . ?
C10 C3 C4 121(3) . . ?
C2 C3 C4 117(3) . . ?
C3 C10 C9 121(3) . . ?
C3 C10 O2 119(3) . . ?
C9 C10 O2 118(3) . . ?
O3 C11 O2 106(3) . . ?
O3 C11 H11A 110.5 . . ?
O2 C11 H11A 110.5 . . ?
O3 C11 H11B 110.5 . . ?
O2 C11 H11B 110.5 . . ?
H11A C11 H11B 108.7 . . ?
O1 C4 C5 128(3) . . ?
O1 C4 C3 116(3) . . ?
C5 C4 C3 116(3) . . ?
C8 C9 C10 116(3) . . ?
C8 C9 C13 123(3) . . ?
C10 C9 C13 120(3) . . ?
C3 C2 S1 112.4(19) . . ?
C3 C2 H2A 109.1 . . ?
S1 C2 H2A 109.1 . . ?
C3 C2 H2B 109.1 . . ?
S1 C2 H2B 109.1 . . ?
H2A C2 H2B 107.9 . . ?
O4 C23 O4 110(4) . 10_556 ?
O4 C23 H23A 109.6 . . ?
O4 C23 H23A 109.6 10_556 . ?
O4 C23 H23B 109.6 . . ?
O4 C23 H23B 109.6 10_556 . ?
H23A C23 H23B 108.1 . . ?
O1 C1 O1 115(4) 10_556 . ?
O1 C1 H1A 108.6 10_556 . ?
O1 C1 H1A 108.6 . . ?
O1 C1 H1B 108.6 10_556 . ?
O1 C1 H1B 108.6 . . ?
H1A C1 H1B 107.6 . . ?
C18 C22 S2 108(2) . . ?
C18 C22 S2A 134(2) . . ?
C18 C22 H22A 110.2 . . ?
S2 C22 H22A 110.2 . . ?
C18 C22 H22B 110.2 . . ?
S2 C22 H22B 110.2 . . ?
H22A C22 H22B 108.5 . . ?
C18 C22 H22C 103.7 . . ?
S2A C22 H22C 103.7 . . ?
C18 C22 H22D 103.7 . . ?
S2A C22 H22D 103.7 . . ?
H22C C22 H22D 105.4 . . ?
C16 C15 C14 120.0 . . ?
C16 C15 H15 120.0 . . ?
C14 C15 H15 120.0 . . ?
C17 C16 C15 120.0 . . ?
C17 C16 C20 112(3) . . ?
C15 C16 C20 128(3) . . ?
O4 C17 C16 130(2) . . ?
O4 C17 C18 110(2) . . ?
C16 C17 C18 120.0 . . ?
C19 C18 C17 120.0 . . ?
C19 C18 C22 116(2) . . ?
C17 C18 C22 124(3) . . ?
C14 C19 C18 120.0 . . ?
C14 C19 O3 117(2) . . ?
C18 C19 O3 123(2) . . ?
C13 C14 C19 125(3) . . ?
C13 C14 C15 115(3) . . ?
C19 C14 C15 120.0 . . ?
C9 C8 C5 122(3) . . ?
C9 C8 H8 119.0 . . ?
C5 C8 H8 119.0 . . ?
C4 C5 C8 122(3) . . ?
C4 C5 C6 114(4) . . ?
C8 C5 C6 123(4) . . ?
C26 N1 C27 120.0 . . ?
C26 N1 Cu1 120.0(13) . . ?
C27 N1 Cu1 120.0(13) . . ?
C25 C26 N1 120.0 . . ?
C25 C26 H26 120.0 . . ?
N1 C26 H26 120.0 . . ?
C24 C25 C26 120.0 . . ?
C24 C25 H25 120.0 . . ?
C26 C25 H25 120.0 . . ?
C28 C24 C25 120.0 . . ?
C28 C24 S1 110.8(16) . . ?
C25 C24 S1 128.5(16) . . ?
C24 C28 C27 120.0 . . ?
C24 C28 H28 120.0 . . ?
C27 C28 H28 120.0 . . ?
C28 C27 N1 120.0 . . ?
C28 C27 H27 120.0 . . ?
N1 C27 H27 120.0 . . ?
C14 C13 C9 106(3) . . ?
C14 C13 C12 126(3) . . ?
C9 C13 C12 106(3) . . ?
C14 C13 H13 105.4 . . ?
C9 C13 H13 105.4 . . ?
C12 C13 H13 105.4 . . ?
C29 C30 C31 120.0 . . ?
C29 C30 H30 120.0 . . ?
C31 C30 H30 120.0 . . ?
C30 C29 C33 120.0 . . ?
C30 C29 S2 137.9(15) . . ?
C33 C29 S2 102.1(15) . . ?
C32 C33 C29 120.0 . . ?
C32 C33 H33 120.0 . . ?
C29 C33 H33 120.0 . . ?
C33 C32 N2 120.0 . . ?
C33 C32 H32 120.0 . . ?
N2 C32 H32 120.0 . . ?
C31 N2 C32 120.0 . . ?
C31 N2 Cu2A 106(3) . . ?
C32 N2 Cu2A 134(3) . . ?
N2 C31 C30 120.0 . . ?
N2 C31 H31 120.0 . . ?
C30 C31 H31 120.0 . . ?
C20 C21 H21A 109.6 . . ?
C20 C21 H21B 109.1 . . ?
H21A C21 H21B 109.5 . . ?
C20 C21 H21C 109.7 . . ?
H21A C21 H21C 109.5 . . ?
H21B C21 H21C 109.5 . . ?
C6 C7 H7A 109.4 . . ?
C6 C7 H7B 109.5 . . ?
H7A C7 H7B 109.5 . . ?
C6 C7 H7C 109.5 . . ?
H7A C7 H7C 109.5 . . ?
H7B C7 H7C 109.5 . . ?
C5 C6 C5 108(4) 10_556 . ?
C5 C6 C7 111(3) 10_556 . ?
C5 C6 C7 111(3) . . ?
C5 C6 H6 108.9 10_556 . ?
C5 C6 H6 108.9 . . ?
C7 C6 H6 108.9 . . ?
C16 C20 C16 102(3) . 10_556 ?
C16 C20 C21 111(2) . . ?
C16 C20 C21 111(3) 10_556 . ?
C16 C20 H20 110.9 . . ?
C16 C20 H20 110.9 10_556 . ?
C21 C20 H20 110.9 . . ?
C13 C12 H12A 109.3 . . ?
C13 C12 H12B 109.7 . . ?
H12A C12 H12B 109.5 . . ?
C13 C12 H12C 109.5 . . ?
H12A C12 H12C 109.5 . . ?
H12B C12 H12C 109.5 . . ?
N2 Cu2A N2 75(3) 10_557 . ?
N2 Cu2A I5 116(3) 10_557 . ?
N2 Cu2A I5 115.7(18) . . ?
N2 Cu2A I3 104(3) 10_557 . ?
N2 Cu2A I3 104.2(18) . . ?
I5 Cu2A I3 128.7(7) . . ?
N1AA Cu2 C2AA 96.0(19) . 7_666 ?
N1AA Cu2 I5 121(2) . . ?
C2AA Cu2 I5 128(3) 7_666 . ?
N1AA Cu2 Cu2 110(2) . 10_557 ?
C2AA Cu2 Cu2 143(3) 7_666 10_557 ?
I5 Cu2 Cu2 58.9(6) . 10_557 ?
N1AA Cu2 I4 106(2) . . ?
C2AA Cu2 I4 23(4) 7_666 . ?
I5 Cu2 I4 105.6(8) . . ?
Cu2 Cu2 I4 142.6(5) 10_557 . ?
C7A C6A C10A 120.0 . . ?
C7A C6A S2A 109(4) . . ?
C10A C6A S2A 131(4) . . ?
C8A C7A C6A 120.0 . . ?
C8A C7A H7AA 120.0 . . ?
C6A C7A H7AA 120.0 . . ?
C7A C8A N2A 120.0 . . ?
C7A C8A H8A 120.0 . . ?
N2A C8A H8A 120.0 . . ?
C9A N2A C8A 120.0 . . ?
C9A N2A Cu1A 118(3) . 7_666 ?
C8A N2A Cu1A 119(3) . 7_666 ?
N2A C9A C10A 120.0 . . ?
N2A C9A H9A 120.0 . . ?
C10A C9A H9A 120.0 . . ?
C9A C10A C6A 120.0 . . ?
C9A C10A H10A 120.0 . . ?
C6A C10A H10A 120.0 . . ?
N1A Cu1A N2A 97(4) . 7_666 ?
N1A Cu1A I2 101.8(16) . . ?
N2A Cu1A I2 108(7) 7_666 . ?
N1A Cu1A I1 115.4(16) . . ?
N2A Cu1A I1 122(5) 7_666 . ?
I2 Cu1A I1 110.6(5) . . ?
C5AA C1AA C2AA 120.0 . . ?
C5AA C1AA I4 132(2) . 7_666 ?
C2AA C1AA I4 33(2) . 7_666 ?
C1AA C5AA C4AA 120.0 . . ?
C1AA C5AA H5AA 120.0 . . ?
C4AA C5AA H5AA 120.0 . . ?
N1AA C4AA C5AA 120.0 . . ?
N1AA C4AA H4AA 120.0 . . ?
C5AA C4AA H4AA 120.0 . . ?
C3AA N1AA C4AA 120.0 . . ?
C3AA N1AA Cu2 125(4) . . ?
C4AA N1AA Cu2 114(4) . . ?
C2AA C3AA N1AA 120.0 . . ?
C2AA C3AA I4 31(2) . 7_666 ?
N1AA C3AA I4 130(2) . 7_666 ?
C2AA C3AA H3AA 120.0 . . ?
N1AA C3AA H3AA 120.0 . . ?
I4 C3AA H3AA 102.0 7_666 . ?
I4 C2AA C3AA 108(4) 7_666 . ?
I4 C2AA C1AA 104(5) 7_666 . ?
C3AA C2AA C1AA 120.0 . . ?
I4 C2AA Cu2 99(3) 7_666 7_666 ?
C3AA C2AA Cu2 86(3) . 7_666 ?
C1AA C2AA Cu2 137(3) . 7_666 ?
I4 C2AA H2AA 56.0 7_666 . ?
C3AA C2AA H2AA 120.0 . . ?
C1AA C2AA H2AA 120.0 . . ?
Cu2 C2AA H2AA 49.5 7_666 . ?
C2AA I4 C1AA 43(4) 7_666 7_666 ?
C2AA I4 C3AA 41(3) 7_666 7_666 ?
C1AA I4 C3AA 74(3) 7_666 7_666 ?
C2AA I4 Cu2 58(7) 7_666 . ?
C1AA I4 Cu2 94(2) 7_666 . ?
C3AA I4 Cu2 65(3) 7_666 . ?
C4A N1A C3A 120.0 . . ?
C4A N1A Cu1A 120(3) . . ?
C3A N1A Cu1A 114(3) . . ?
C5A C4A N1A 120.0 . . ?
C5A C4A H4A 120.0 . . ?
N1A C4A H4A 120.0 . . ?
C1A C5A C4A 120.0 . . ?
C1A C5A H5A 120.0 . . ?
C4A C5A H5A 120.0 . . ?
C2A C1A C5A 120.0 . . ?
C2A C1A S1 128(2) . . ?
C5A C1A S1 107.8(16) . . ?
C1A C2A C3A 120.0 . . ?
C1A C2A H2AB 120.0 . . ?
C3A C2A H2AB 120.0 . . ?
C2A C3A N1A 120.0 . . ?
C2A C3A H3A 120.0 . . ?
N1A C3A H3A 120.0 . . ?
Cu1 I2 Cu1 66.8(3) 2_655 11_657 ?
Cu1A I2 Cu1A 165.3(6) . 10_557 ?
Cu1 I2 Cu1 62.5(2) 2_655 . ?
Cu1 I2 Cu1 96.1(2) 11_657 . ?
Cu1 I2 Cu1 96.1(2) 2_655 10_557 ?
Cu1 I2 Cu1 62.5(2) 11_657 10_557 ?
Cu1 I2 Cu1 62.2(2) . 10_557 ?
Cu1 I1 Cu1 61.72(19) 3_665 2_655 ?
Cu1 I1 Cu1 61.72(19) 3_665 . ?
Cu1 I1 Cu1 61.7(2) 2_655 . ?
Cu1A I1 Cu1A 108.0(4) 2_655 3_665 ?
Cu1A I1 Cu1A 108.0(4) 2_655 . ?
Cu1A I1 Cu1A 108.0(4) 3_665 . ?
Cu2 I5 Cu2 62.2(11) 10_557 . ?

loop_
_geom_bond_atom_site_label_1
_geom_bond_atom_site_label_2
_geom_bond_distance
_geom_bond_site_symmetry_2
_geom_bond_publ_flag
I3 Cu2A 2.51(2) . ?
Cu1 N1 2.054(16) . ?
Cu1 I2 2.563(6) 3_665 ?
Cu1 I1 2.681(7) . ?
Cu1 I2 2.732(6) . ?
Cu1 Cu1 2.750(9) 2_655 ?
Cu1 Cu1 2.750(9) 3_665 ?
Cu1 Cu1 2.822(12) 10_557 ?
S1 C1A 1.698(19) . ?
S1 C2 1.81(2) . ?
S1 C24 1.826(18) . ?
S2 C22 1.72(3) . ?
S2 C29 1.828(18) . ?
O2 C10 1.45(3) . ?
O2 C11 1.48(3) . ?
O1 C4 1.29(3) . ?
O1 C1 1.41(3) . ?
S2A C6A 1.71(4) . ?
S2A C22 1.82(4) . ?
O3 C11 1.38(3) . ?
O3 C19 1.41(3) . ?
O4 C17 1.37(2) . ?
O4 C23 1.44(3) . ?
C3 C10 1.37(4) . ?
C3 C2 1.46(3) . ?
C3 C4 1.50(4) . ?
C10 C9 1.43(4) . ?
C11 H11A 0.9700 . ?
C11 H11B 0.9700 . ?
C4 C5 1.36(4) . ?
C9 C8 1.42(4) . ?
C9 C13 1.58(4) . ?
C2 H2A 0.9700 . ?
C2 H2B 0.9700 . ?
C23 O4 1.44(3) 10_556 ?
C23 H23A 0.9700 . ?
C23 H23B 0.9700 . ?
C1 O1 1.41(3) 10_556 ?
C1 H1A 0.9700 . ?
C1 H1B 0.9700 . ?
C22 C18 1.50(3) . ?
C22 H22A 0.9700 . ?
C22 H22B 0.9700 . ?
C22 H22C 0.9700 . ?
C22 H22D 0.9700 . ?
C15 C16 1.3900 . ?
C15 C14 1.3900 . ?
C15 H15 0.9300 . ?
C16 C17 1.3900 . ?
C16 C20 1.493(17) . ?
C17 C18 1.3900 . ?
C18 C19 1.3900 . ?
C19 C14 1.3900 . ?
C14 C13 1.39(3) . ?
C8 C5 1.42(4) . ?
C8 H8 0.9300 . ?
C5 C6 1.505(14) . ?
N1 C26 1.3900 . ?
N1 C27 1.3900 . ?
C26 C25 1.3900 . ?
C26 H26 0.9300 . ?
C25 C24 1.3900 . ?
C25 H25 0.9300 . ?
C24 C28 1.3900 . ?
C28 C27 1.3900 . ?
C28 H28 0.9300 . ?
C27 H27 0.9300 . ?
C13 C12 1.65(4) . ?
C13 H13 0.9800 . ?
C30 C29 1.3900 . ?
C30 C31 1.3900 . ?
C30 H30 0.9300 . ?
C29 C33 1.3900 . ?
C33 C32 1.3900 . ?
C33 H33 0.9300 . ?
C32 N2 1.3900 . ?
C32 H32 0.9300 . ?
N2 C31 1.3900 . ?
N2 Cu2A 2.181(16) . ?
C31 H31 0.9300 . ?
C21 C20 1.557(19) . ?
C21 H21A 0.9598 . ?
C21 H21B 0.9601 . ?
C21 H21C 0.9600 . ?
C7 C6 1.63(5) . ?
C7 H7A 0.9600 . ?
C7 H7B 0.9600 . ?
C7 H7C 0.9601 . ?
C6 C5 1.505(14) 10_556 ?
C6 H6 0.9800 . ?
C20 C16 1.49(2) 10_556 ?
C20 H20 0.9800 . ?
C12 H12A 0.9600 . ?
C12 H12B 0.9601 . ?
C12 H12C 0.9600 . ?
Cu2A N2 2.18(3) 10_557 ?
Cu2A I5 2.49(2) . ?
Cu2 N1AA 1.86(3) . ?
Cu2 C2AA 2.37(13) 7_666 ?
Cu2 I5 2.66(2) . ?
Cu2 Cu2 2.75(5) 10_557 ?
Cu2 I4 2.76(3) . ?
C6A C7A 1.3900 . ?
C6A C10A 1.3900 . ?
C7A C8A 1.3900 . ?
C7A H7AA 0.9300 . ?
C8A N2A 1.3900 . ?
C8A H8A 0.9300 . ?
N2A C9A 1.3900 . ?
N2A Cu1A 2.15(3) 7_666 ?
C9A C10A 1.3900 . ?
C9A H9A 0.9300 . ?
C10A H10A 0.9300 . ?
Cu1A N1A 2.14(4) . ?
Cu1A N2A 2.2(3) 7_666 ?
Cu1A I2 2.618(16) . ?
Cu1A I1 2.728(12) . ?
C1AA C5AA 1.3900 . ?
C1AA C2AA 1.3900 . ?
C1AA I4 1.98(7) 7_666 ?
C5AA C4AA 1.3900 . ?
C5AA H5AA 0.9300 . ?
C4AA N1AA 1.3900 . ?
C4AA H4AA 0.9300 . ?
N1AA C3AA 1.3900 . ?
C3AA C2AA 1.3900 . ?
C3AA I4 2.02(6) 7_666 ?
C3AA H3AA 0.9299 . ?
C2AA I4 1.10(6) 7_666 ?
C2AA Cu2 2.37(6) 7_666 ?
C2AA H2AA 0.9299 . ?
I4 C2AA 1.10(14) 7_666 ?
I4 C1AA 1.98(7) 7_666 ?
I4 C3AA 2.02(9) 7_666 ?
N1A C4A 1.3900 . ?
N1A C3A 1.3900 . ?
C4A C5A 1.3900 . ?
C4A H4A 0.9300 . ?
C5A C1A 1.3900 . ?
C5A H5A 0.9300 . ?
C1A C2A 1.3900 . ?
C2A C3A 1.3900 . ?
C2A H2AB 0.9300 . ?
C3A H3A 0.9300 . ?
I2 Cu1 2.563(6) 2_655 ?
I2 Cu1 2.563(6) 11_657 ?
I2 Cu1A 2.618(16) 10_557 ?
I2 Cu1 2.732(6) 10_557 ?
I1 Cu1 2.681(7) 3_665 ?
I1 Cu1 2.681(7) 2_655 ?
I1 Cu1A 2.727(12) 2_655 ?
I1 Cu1A 2.727(13) 3_665 ?
I5 Cu2 2.66(2) 10_557 ?

loop_
_platon_squeeze_void_nr
_platon_squeeze_void_average_x
_platon_squeeze_void_average_y
_platon_squeeze_void_average_z
_platon_squeeze_void_volume
_platon_squeeze_void_count_electrons
_platon_squeeze_void_content
1 0.000 0.000 -0.003 720 270 ' '
2 -0.056 0.275 0.250 86 34 ' '
3 -0.099 0.330 0.750 161 42 ' '
4 0.099 0.670 0.250 161 51 ' '
5 0.056 0.725 0.750 86 45 ' '
6 0.155 0.476 0.250 9 1 ' '
7 0.333 0.667 0.750 300 84 ' '
8 0.330 0.429 0.250 161 41 ' '
9 0.275 0.331 0.750 86 31 ' '
10 0.331 0.056 0.250 86 36 ' '
11 0.429 1.099 0.750 161 45 ' '
12 0.321 0.845 0.250 9 2 ' '
13 0.571 0.901 0.250 161 48 ' '
14 0.667 0.333 0.250 300 81 ' '
15 0.476 0.321 0.750 9 2 ' '
16 0.524 0.679 0.250 9 1 ' '
17 0.670 0.571 0.750 161 51 ' '
18 0.669 0.944 0.750 86 42 ' '
19 0.725 0.669 0.250 86 48 ' '
20 0.679 0.155 0.750 9 1 ' '
21 0.845 0.524 0.750 9 1 ' '
